data_4122291
loop_
_publ_author_name
'Dale, Edward J.'
'Vermeulen, Nicolaas A.'
'Thomas, Andy A.'
'Barnes, Jonathan C.'
'Jur\'i\<cek, Michal'
'Blackburn, Anthea K.'
'Strutt, Nathan L.'
'Sarjeant, Amy A.'
'Stern, Charlotte L.'
'Denmark, Scott E.'
'Stoddart, J. Fraser'

_publ_section_title
;
 ExCage
;
_journal_issue 30
_journal_name_full 'Journal of the American Chemical Society'
_journal_page_first 10669
_journal_paper_doi 10.1021/ja5041557
_journal_volume 136
_journal_year 2014
_chemical_formula_moiety 'C66 H54 N6, C24 H12, 6(F6 P)'
_chemical_formula_sum 'C90 H66 F36 N6 P6'
_chemical_formula_weight 2101.30
_chemical_name_systematic
;
 ?
;
_space_group_crystal_system monoclinic
_space_group_IT_number 12
_space_group_name_Hall '-C 2y'
_space_group_name_H-M_alt 'C 1 2/m 1'
_symmetry_space_group_name_Hall '-C 2y'
_symmetry_space_group_name_H-M 'C 1 2/m 1'
_atom_sites_solution_hydrogens geom
_atom_sites_solution_primary dual
_audit_creation_date 2014-05-30
_audit_creation_method
;
Olex2 1.2
(compiled 2014.03.20 svn.r2914 for OlexSys, GUI svn.r4816)
;
_cell_angle_alpha 90
_cell_angle_beta 120.757(5)
_cell_angle_gamma 90
_cell_formula_units_Z 4
_cell_length_a 23.1338(18)
_cell_length_b 30.560(2)
_cell_length_c 18.2064(11)
_cell_measurement_reflns_used 702
_cell_measurement_temperature 100(2)
_cell_measurement_theta_max 43.306
_cell_measurement_theta_min 4.044
_cell_volume 11060.9(14)
_computing_cell_refinement 'SAINT V7.23A (Bruker, 2005)'
_computing_data_collection 'APEX2 V2.1-4 (Bruker, 2007)'
_computing_data_reduction 'Bruker SAINT'
_computing_molecular_graphics 'Olex2 (Dolomanov et al., 2009)'
_computing_publication_material 'Olex2 (Dolomanov et al., 2009)'
_computing_structure_refinement 'XL (Sheldrick, 2008)'
_computing_structure_solution 'ShelXD (Sheldrick, 2008)'
_diffrn_ambient_temperature 100.0
_diffrn_detector_area_resol_mean 8
_diffrn_measured_fraction_theta_full 0.970
_diffrn_measured_fraction_theta_max 0.970
_diffrn_measurement_device_type 'Bruker Kappa APEX CCD area detector'
_diffrn_measurement_method '\w and \f scans'
_diffrn_radiation_monochromator 'MX optics'
_diffrn_radiation_type CuK\a
_diffrn_radiation_wavelength 1.54178
_diffrn_reflns_av_unetI/netI 0.0651
_diffrn_reflns_Laue_measured_fraction_full 0.970
_diffrn_reflns_Laue_measured_fraction_max 0.970
_diffrn_reflns_limit_h_max 19
_diffrn_reflns_limit_h_min -23
_diffrn_reflns_limit_k_max 30
_diffrn_reflns_limit_k_min 0
_diffrn_reflns_limit_l_max 18
_diffrn_reflns_limit_l_min 0
_diffrn_reflns_number 8262
_diffrn_reflns_point_group_measured_fraction_full 0.970
_diffrn_reflns_point_group_measured_fraction_max 0.970
_diffrn_reflns_theta_full 50.420
_diffrn_reflns_theta_max 50.424
_diffrn_reflns_theta_min 2.651
_diffrn_source microsource
_exptl_absorpt_coefficient_mu 1.822
_exptl_absorpt_correction_T_max 1
_exptl_absorpt_correction_T_min 0.534259
_exptl_absorpt_correction_type multi-scan
_exptl_absorpt_process_details
;
 TWINABS-2012/1 (Bruker,2012) was used for absorption correction.
 
For component 1:
 wR2(int) was 0.0909 before and 0.0380 after correction.
 The Ratio of minimum to maximum transmission not present.
 The \l/2 correction factor is Not present
 
For component 2:
 wR2(int) was 0.0851 before and 0.0380 after correction.
 The Ratio of minimum to maximum transmission not present.
 The \l/2 correction factor is Not present
 
For component 3:
 wR2(int) was 0.1026 before and 0.0394 after correction.
 The Ratio of minimum to maximum transmission is 0.71.
 The \l/2 correction factor is Not present

Final HKLF 4 output contains 26007 reflections, Rint = 0.0750
 (5792 with I > 3sig(I), Rint = 0.0520)
;
_exptl_crystal_colour yellow
_exptl_crystal_colour_primary yellow
_exptl_crystal_density_diffrn 1.262
_exptl_crystal_description rod
_exptl_crystal_F_000 4248
_exptl_crystal_size_max 0.272
_exptl_crystal_size_mid 0.146
_exptl_crystal_size_min 0.08
_refine_diff_density_max 0.397
_refine_diff_density_min -0.488
_refine_diff_density_rms 0.095
_refine_ls_extinction_method none
_refine_ls_goodness_of_fit_ref 1.258
_refine_ls_hydrogen_treatment constr
_refine_ls_matrix_type full
_refine_ls_number_parameters 823
_refine_ls_number_reflns 8262
_refine_ls_number_restraints 1851
_refine_ls_restrained_S_all 1.229
_refine_ls_R_factor_all 0.1557
_refine_ls_R_factor_gt 0.1118
_refine_ls_shift/su_max 0.000
_refine_ls_shift/su_mean 0.000
_refine_ls_structure_factor_coef Fsqd
_refine_ls_weighting_details 'w=1/[\s^2^(Fo^2^)+(0.2000P)^2^] where P=(Fo^2^+2Fc^2^)/3'
_refine_ls_weighting_scheme calc
_refine_ls_wR_factor_gt 0.2989
_refine_ls_wR_factor_ref 0.3381
_reflns_Friedel_coverage 0.000
_reflns_number_gt 5354
_reflns_number_total 8262
_reflns_threshold_expression 'I > 2\s(I)'
_cod_data_source_file ja5041557_si_004.cif
_cod_data_source_block n2882_sq_s
_cod_original_cell_volume 11061.0(15)
_cod_database_code 4122291
_shelxl_version_number 2013-4
_shelx_space_group_comment
;
The symmetry employed for this shelxl refinement is uniquely defined
by the following loop, which should always be used as a source of
symmetry information in preference to the above space-group names.
They are only intended as comments.
;
_shelx_estimated_absorpt_t_max 0.868
_shelx_estimated_absorpt_t_min 0.637
_olex2_refinement_description
;
1. Fixed Uiso
 At 1.2 times of:
  All C(H) groups, All C(H,H) groups
2. Restrained distances
 F7-F8 \\sim F7-F10 \\sim F7-F11 \\sim F7-F12 \\sim F8-F9 \\sim F8-F11 \\sim
F8-F12 \\sim F9-F10 \\sim F9-F11
 \\sim F9-F12 \\sim F10-F11 \\sim F10-F12
 with sigma of 0.04
 P2-F7 \\sim P2-F8 \\sim P2-F9 \\sim P2-F10 \\sim P2-F11 \\sim P2-F12
 with sigma of 0.02
 F7A-F8A \\sim F7A-F10A \\sim F7A-F11A \\sim F7A-F12A \\sim F8A-F9A \\sim
F8A-F11A \\sim F8A-F12A ~
 F9A-F10A \\sim F9A-F11A \\sim F9A-F12A \\sim F10A-F11A \\sim F10A-F12A
 with sigma of 0.04
 P2A-F7A \\sim P2A-F8A \\sim P2A-F9A \\sim P2A-F10A \\sim P2A-F11A \\sim
P2A-F12A
 with sigma of 0.02
 C40-C39 \\sim C41-C40 \\sim C42-C41 \\sim C43-C42 \\sim C44-C43 \\sim C45-C44
\\sim C46-C45 \\sim C47-C46
 \\sim C48-C47 \\sim C49-C48 \\sim C50-C49 \\sim C51-C50 \\sim C52-C51 \\sim
C53-C52 \\sim C54-C53 \\sim C55-
 C54 \\sim C55-C38 \\sim C39-C38 \\sim C56-C38 \\sim C57-C41 \\sim C58-C44
\\sim C47-C1A \\sim C59-C50 ~
 C60-C53 \\sim C60-C59 \\sim C60-C56 \\sim C57-C56 \\sim C58-C57 \\sim C58-C1A
\\sim C59-C1A
 with sigma of 0.02
3. Rigid bond restraints
 C45, C48, C47, C49, C46, C1A, C50, C58, C59, C51, C44, C57, C60, C52, C43,
 C41, C56, C53, C42, C40, C38, C54, C39, C55
 with sigma for 1-2 distances of 0.01 and sigma for 1-3 distances of 0.01
 P2, F7, F8, F9, F10, F11, F12, P2A, F9A, F7A, F8A, F10A, F11A, F12A
 with sigma for 1-2 distances of 0.01 and sigma for 1-3 distances of 0.01
4. Uiso/Uaniso restraints and constraints
C45 \\sim C48 \\sim C47 \\sim C49 \\sim C46 \\sim C1A \\sim C50 \\sim C58 \\sim
C59 \\sim C51 \\sim C44 \\sim C57 \\sim C60 \\sim C52 \\sim C43 \\sim C41 \\sim
C56 \\sim C53 \\sim C42 \\sim C40 \\sim C38 \\sim C54 \\sim C39 \\sim C55:
within 1.7A with sigma of 0.04 and sigma for terminal atoms of 0.08
P2 \\sim F7 \\sim F8 \\sim F9 \\sim F10 \\sim F11 \\sim F12 \\sim P2A \\sim F9A
\\sim F7A \\sim F8A \\sim F10A \\sim F11A \\sim F12A: within 1.7A with sigma of
0.04 and sigma for terminal atoms of 0.08
5. Rigid body (RIGU) restrains
 All non-hydrogen atoms
 with sigma for 1-2 distances of 0.004 and sigma for 1-3 distances of 0.004
6. Others
 Sof(P2A)=Sof(F7A)=Sof(F8A)=Sof(F9A)=Sof(F10A)=Sof(F11A)=Sof(F12A)=1-FVAR(1)
 Sof(P2)=Sof(F7)=Sof(F8)=Sof(F9)=Sof(F10)=Sof(F11)=Sof(F12)=FVAR(1)
 Fixed Sof: H13A(0.5) H13B(0.5) H18A(0.5) H18B(0.5) C48(0.5) H48(0.5) C47(0.5)
 C46(0.5) H46(0.5) C45(0.5) H45(0.5) C44(0.5) C43(0.5) H43(0.5) C42(0.5)
 H42(0.5) C41(0.5) C49(0.5) H49(0.5) C1A(0.5) C58(0.5) C57(0.5) C40(0.5)
 H40(0.5) C39(0.5) H39(0.5) C38(0.5) C55(0.5) H55(0.5) C54(0.5) H54(0.5)
 C53(0.5) C52(0.5) H52(0.5) C51(0.5) H51(0.5) C50(0.5) C59(0.5) C56(0.5)
 C60(0.5)
7.a Secondary CH2 refined with riding coordinates:
 C13(H13A,H13B), C18(H18A,H18B), C31(H31A,H31B), C37(H37A,H37B)
7.b Aromatic/amide H refined with riding coordinates:
 C1(H1), C2(H2), C4(H4), C5(H5), C7(H7), C8(H8), C11(H11), C12(H12), C15(H15),
 C16(H16), C19(H19), C20(H20), C23(H23), C25(H25), C27(H27), C28(H28), C29(H29),
  C30(H30), C33(H33), C34(H34), C36(H36), C046(H046), C48(H48), C46(H46),
 C45(H45), C43(H43), C42(H42), C49(H49), C40(H40), C39(H39), C55(H55), C54(H54),
  C52(H52), C51(H51)
;

loop_
_space_group_symop_operation_xyz
'x, y, z'
'-x, y, -z'
'x+1/2, y+1/2, z'
'-x+1/2, y+1/2, -z'
'-x, -y, -z'
'x, -y, z'
'-x+1/2, -y+1/2, -z'
'x+1/2, -y+1/2, z'

loop_
_atom_site_label
_atom_site_type_symbol
_atom_site_fract_x
_atom_site_fract_y
_atom_site_fract_z
_atom_site_U_iso_or_equiv
_atom_site_adp_type
_atom_site_occupancy
_atom_site_site_symmetry_order
_atom_site_calc_flag
_atom_site_refinement_flags_posn
_atom_site_refinement_flags_adp
_atom_site_refinement_flags_occupancy
_atom_site_disorder_assembly
_atom_site_disorder_group
N1 N 0.1618(5) 0.3403(3) -0.0009(6) 0.067(2) Uani 1 1 d . . . . .
N2 N -0.0306(7) 0.5000 0.2851(9) 0.076(4) Uani 1 2 d S T P . .
N3 N 0.2832(9) 0.5000 0.5959(10) 0.112(6) Uani 1 2 d S T P . .
N4 N 0.4718(7) 0.3407(5) 0.3014(9) 0.118(4) Uani 1 1 d . . . . .
C1 C 0.1380(7) 0.3418(4) 0.0503(9) 0.082(4) Uani 1 1 d . . . . .
H1 H 0.1365 0.3154 0.0768 0.098 Uiso 1 1 calc R . . . .
C2 C 0.1151(6) 0.3790(4) 0.0676(8) 0.064(3) Uani 1 1 d . . . . .
H2 H 0.0933 0.3773 0.0998 0.076 Uiso 1 1 calc R . . . .
C3 C 0.1228(5) 0.4190(3) 0.0394(6) 0.048(2) Uani 1 1 d . . . . .
C4 C 0.1465(6) 0.4180(4) -0.0194(7) 0.064(3) Uani 1 1 d . . . . .
H4 H 0.1479 0.4440 -0.0471 0.077 Uiso 1 1 calc R . . . .
C5 C 0.1672(7) 0.3789(4) -0.0350(9) 0.080(4) Uani 1 1 d . . . . .
H5 H 0.1860 0.3786 -0.0708 0.096 Uiso 1 1 calc R . . . .
C6 C 0.1034(5) 0.4598(3) 0.0595(7) 0.056(3) Uani 1 1 d . . . . .
C7 C 0.1184(7) 0.5000 0.0360(9) 0.054(4) Uani 1 2 d S T P . .
H7 H 0.1394 0.5000 0.0028 0.065 Uiso 1 2 calc RS T P . .
C8 C 0.0669(5) 0.4618(3) 0.1023(6) 0.048(2) Uani 1 1 d . . . . .
H8 H 0.0551 0.4349 0.1175 0.057 Uiso 1 1 calc R . . . .
C9 C 0.0473(7) 0.5000 0.1234(9) 0.050(3) Uani 1 2 d S T P . .
C10 C 0.0162(7) 0.5000 0.1753(8) 0.046(3) Uani 1 2 d S T P . .
C11 C 0.0014(6) 0.4608(4) 0.2035(7) 0.064(3) Uani 1 1 d . . . . .
H11 H 0.0083 0.4334 0.1845 0.077 Uiso 1 1 calc R . . . .
C12 C -0.0221(7) 0.4621(5) 0.2566(9) 0.084(4) Uani 1 1 d . . . . .
H12 H -0.0330 0.4356 0.2743 0.101 Uiso 1 1 calc R . . . .
C13 C -0.0367(10) 0.5000 0.3684(12) 0.102(6) Uani 1 2 d S T P . .
H13A H -0.0615 0.5263 0.3690 0.123 Uiso 0.5 1 calc R . . . .
H13B H -0.0615 0.4737 0.3690 0.123 Uiso 0.5 1 calc R . . . .
C14 C 0.0312(12) 0.5000 0.4429(14) 0.097(6) Uani 1 2 d S T P . .
C15 C 0.0661(8) 0.4629(7) 0.4754(10) 0.110(5) Uani 1 1 d . . . . .
H15 H 0.0432 0.4359 0.4537 0.132 Uiso 1 1 calc R . . . .
C16 C 0.1367(9) 0.4612(8) 0.5417(11) 0.124(6) Uani 1 1 d . . . . .
H16 H 0.1612 0.4347 0.5633 0.149 Uiso 1 1 calc R . . . .
C17 C 0.1631(14) 0.5000 0.5686(17) 0.122(8) Uani 1 2 d S T P . .
C18 C 0.2417(12) 0.5000 0.6411(14) 0.138(8) Uani 1 2 d S T P . .
H18A H 0.2526 0.5263 0.6776 0.166 Uiso 0.5 1 calc R . . . .
H18B H 0.2526 0.4737 0.6776 0.166 Uiso 0.5 1 calc R . . . .
C19 C 0.2938(9) 0.4613(7) 0.5673(12) 0.135(6) Uani 1 1 d . . . . .
H19 H 0.2750 0.4350 0.5736 0.162 Uiso 1 1 calc R . . . .
C20 C 0.3327(7) 0.4609(6) 0.5287(9) 0.105(4) Uani 1 1 d . . . . .
H20 H 0.3479 0.4338 0.5191 0.126 Uiso 1 1 calc R . . . .
C21 C 0.3494(7) 0.5000 0.5041(10) 0.075(4) Uani 1 2 d S T P . .
C22 C 0.3832(7) 0.5000 0.4555(10) 0.068(4) Uani 1 2 d S T P . .
C23 C 0.4028(5) 0.4615(4) 0.4321(6) 0.067(3) Uani 1 1 d . . . . .
H23 H 0.3915 0.4341 0.4460 0.081 Uiso 1 1 calc R . . . .
C24 C 0.4366(6) 0.4623(5) 0.3912(7) 0.075(3) Uani 1 1 d . . . . .
C25 C 0.4575(8) 0.5000 0.3714(10) 0.073(4) Uani 1 2 d S T P . .
H25 H 0.4845 0.5000 0.3458 0.087 Uiso 1 2 calc RS T P . .
C26 C 0.4534(6) 0.4189(5) 0.3646(8) 0.083(3) Uani 1 1 d . . . . .
C27 C 0.4411(8) 0.3793(6) 0.3886(10) 0.108(5) Uani 1 1 d . . . . .
H27 H 0.4263 0.3784 0.4287 0.130 Uiso 1 1 calc R . . . .
C28 C 0.4497(8) 0.3400(6) 0.3556(11) 0.117(5) Uani 1 1 d . . . . .
H28 H 0.4397 0.3128 0.3722 0.140 Uiso 1 1 calc R . . . .
C29 C 0.4846(8) 0.3790(7) 0.2765(11) 0.114(5) Uani 1 1 d . . . . .
H29 H 0.4968 0.3789 0.2341 0.137 Uiso 1 1 calc R . . . .
C30 C 0.4807(7) 0.4173(6) 0.3094(9) 0.099(4) Uani 1 1 d . . . . .
H30 H 0.4960 0.4433 0.2962 0.118 Uiso 1 1 calc R . . . .
C31 C 0.4716(9) 0.3010(6) 0.2578(12) 0.133(5) Uani 1 1 d . . . . .
H31A H 0.4865 0.2758 0.2977 0.160 Uiso 1 1 calc R . . . .
H31B H 0.5025 0.3039 0.2355 0.160 Uiso 1 1 calc R . . . .
C32 C 0.3961(9) 0.2934(5) 0.1808(12) 0.106(4) Uani 1 1 d . . . . .
C33 C 0.3502(9) 0.2733(7) 0.1887(11) 0.121(5) Uani 1 1 d . . . . .
H33 H 0.3635 0.2553 0.2374 0.145 Uiso 1 1 calc R . . . .
C34 C 0.2847(8) 0.2769(5) 0.1306(10) 0.096(4) Uani 1 1 d . . . . .
H34 H 0.2525 0.2655 0.1430 0.115 Uiso 1 1 calc R . . . .
C35 C 0.2633(7) 0.2968(4) 0.0534(9) 0.076(3) Uani 1 1 d . . . . .
C36 C 0.3100(7) 0.3144(5) 0.0346(10) 0.094(4) Uani 1 1 d . . . . .
H36 H 0.2976 0.3268 -0.0194 0.113 Uiso 1 1 calc R . . . .
C37 C 0.1885(6) 0.2997(4) -0.0169(8) 0.076(3) Uani 1 1 d . . . . .
H37A H 0.1838 0.3008 -0.0740 0.091 Uiso 1 1 calc R . . . .
H37B H 0.1636 0.2740 -0.0144 0.091 Uiso 1 1 calc R . . . .
C046 C 0.3759(8) 0.3121(5) 0.1014(11) 0.100(4) Uani 1 1 d . . . . .
H046 H 0.4097 0.3242 0.0926 0.120 Uiso 1 1 calc R . . . .
C48 C 0.2644(17) 0.6226(10) 0.241(2) 0.104(7) Uani 0.5 1 d . U . A -1
H48 H 0.2682 0.6520 0.2592 0.124 Uiso 0.5 1 calc R . . A -1
C47 C 0.2350(12) 0.5872(7) 0.2603(17) 0.090(5) Uani 0.5 1 d . U . A -1
C46 C 0.1983(15) 0.6007(10) 0.299(2) 0.088(7) Uani 0.5 1 d . U . A -1
H46 H 0.1866 0.6304 0.2996 0.106 Uiso 0.5 1 calc R . . A -1
C45 C 0.1807(19) 0.5672(7) 0.335(2) 0.096(7) Uani 0.5 1 d . U . A -1
H45 H 0.1602 0.5761 0.3659 0.115 Uiso 0.5 1 calc R . . A -1
C44 C 0.1891(10) 0.5220(7) 0.3312(13) 0.071(5) Uani 0.5 1 d . U . A -1
C43 C 0.1641(9) 0.4895(8) 0.3625(13) 0.081(5) Uani 0.5 1 d . U . A -1
H43 H 0.1386 0.4983 0.3876 0.097 Uiso 0.5 1 calc R . . A -1
C42 C 0.1749(14) 0.4452(9) 0.3582(18) 0.078(6) Uani 0.5 1 d . U . A -1
H42 H 0.1631 0.4233 0.3853 0.093 Uiso 0.5 1 calc R . . A -1
C41 C 0.2052(11) 0.4360(8) 0.3098(15) 0.077(5) Uani 0.5 1 d . U . A -1
C49 C 0.2865(19) 0.6053(9) 0.189(3) 0.097(7) Uani 0.5 1 d . U . A -1
H49 H 0.2927 0.6268 0.1556 0.116 Uiso 0.5 1 calc R . . A -1
C1A C 0.2426(12) 0.5428(7) 0.2501(15) 0.066(5) Uani 0.5 1 d . U . A -1
C58 C 0.2189(8) 0.5106(6) 0.2843(11) 0.062(4) Uani 0.5 1 d . U . A -1
C57 C 0.2295(12) 0.4663(7) 0.2750(17) 0.070(5) Uani 0.5 1 d . U . A -1
C40 C 0.2234(15) 0.3921(9) 0.313(2) 0.085(7) Uani 0.5 1 d . U . A -1
H40 H 0.2146 0.3726 0.3465 0.102 Uiso 0.5 1 calc R . . A -1
C39 C 0.2534(15) 0.3753(9) 0.2694(19) 0.092(7) Uani 0.5 1 d . U . A -1
H39 H 0.2591 0.3449 0.2648 0.110 Uiso 0.5 1 calc R . . A -1
C38 C 0.2749(11) 0.4080(7) 0.2326(15) 0.074(5) Uani 0.5 1 d . U . A -1
C55 C 0.3067(18) 0.3953(10) 0.188(2) 0.086(7) Uani 0.5 1 d . U . A -1
H55 H 0.3162 0.3652 0.1857 0.103 Uiso 0.5 1 calc R . . A -1
C54 C 0.3248(14) 0.4258(7) 0.145(2) 0.095(6) Uani 0.5 1 d . U . A -1
H54 H 0.3423 0.4162 0.1107 0.114 Uiso 0.5 1 calc R . . A -1
C53 C 0.3167(13) 0.4707(7) 0.1544(17) 0.082(6) Uani 0.5 1 d . U . A -1
C52 C 0.3426(10) 0.5010(11) 0.1227(13) 0.095(5) Uani 0.5 1 d . U . A -1
H52 H 0.3648 0.4923 0.0933 0.114 Uiso 0.5 1 calc R . . A -1
C51 C 0.3348(14) 0.5449(11) 0.1357(18) 0.085(6) Uani 0.5 1 d . U . A -1
H51 H 0.3543 0.5653 0.1153 0.102 Uiso 0.5 1 calc R . . A -1
C50 C 0.3017(11) 0.5625(8) 0.1753(15) 0.075(5) Uani 0.5 1 d . U . A -1
C59 C 0.2768(14) 0.5301(7) 0.2070(19) 0.070(5) Uani 0.5 1 d . U . A -1
C56 C 0.2664(12) 0.4529(7) 0.2377(16) 0.070(5) Uani 0.5 1 d . U . A -1
C60 C 0.2843(12) 0.4850(6) 0.1979(15) 0.067(5) Uani 0.5 1 d . U . A -1
P1 P 0.0166(2) 0.32590(15) 0.1964(3) 0.1063(13) Uani 1 1 d . . . . .
F1 F 0.0015(4) 0.3615(2) 0.1287(6) 0.112(3) Uani 1 1 d . . . . .
F2 F 0.0816(6) 0.3093(4) 0.1890(8) 0.163(4) Uani 1 1 d . . . . .
F3 F 0.0366(7) 0.2885(4) 0.2601(8) 0.171(4) Uani 1 1 d . . . . .
F4 F -0.0466(6) 0.3469(4) 0.1962(7) 0.157(4) Uani 1 1 d . . . . .
F5 F 0.0589(6) 0.3592(4) 0.2683(7) 0.164(4) Uani 1 1 d . . . . .
F6 F -0.0310(6) 0.2927(3) 0.1272(7) 0.152(4) Uani 1 1 d . . . . .
P2 P 0.3603(11) 0.3206(8) 0.5098(15) 0.261(10) Uani 0.42(2) 1 d . U . B 1
F7 F 0.4250(15) 0.2992(11) 0.513(2) 0.266(12) Uani 0.42(2) 1 d . U . B 1
F8 F 0.395(2) 0.3677(11) 0.538(2) 0.257(12) Uani 0.42(2) 1 d . U . B 1
F9 F 0.2924(18) 0.3398(14) 0.505(2) 0.280(11) Uani 0.42(2) 1 d . U . B 1
F10 F 0.3219(16) 0.2731(11) 0.483(3) 0.276(12) Uani 0.42(2) 1 d . U . B 1
F11 F 0.3893(18) 0.3084(14) 0.610(2) 0.262(12) Uani 0.42(2) 1 d . U . B 1
F12 F 0.3295(16) 0.3309(12) 0.410(2) 0.278(12) Uani 0.42(2) 1 d . U . B 1
P3 P 0.5516(4) 0.5000 0.1901(5) 0.149(3) Uani 1 2 d S T P . .
F13 F 0.5512(7) 0.5000 0.1047(9) 0.208(8) Uani 1 2 d S T P . .
F14 F 0.5543(7) 0.5000 0.2803(9) 0.130(4) Uani 1 2 d S T P . .
F15 F 0.4962(6) 0.4627(5) 0.1524(8) 0.185(5) Uani 1 1 d . . . . .
F16 F 0.6081(5) 0.4672(5) 0.2260(7) 0.177(5) Uani 1 1 d . . . . .
P4 P 0.2148(6) 0.5000 -0.1506(9) 0.242(6) Uani 1 2 d S T P . .
F17 F 0.2810(10) 0.5000 -0.1384(18) 0.272(11) Uani 1 2 d S T P . .
F18 F 0.2544(10) 0.4559(9) -0.0820(14) 0.300(9) Uani 1 1 d . . . . .
F19 F 0.1740(7) 0.5000 -0.1149(9) 0.160(6) Uani 1 2 d S T P . .
F20 F 0.1710(10) 0.4708(9) -0.2359(12) 0.326(13) Uani 1 1 d . . . . .
P2A P 0.3418(8) 0.3285(5) 0.5316(9) 0.198(6) Uani 0.58(2) 1 d . U . B 2
F7A F 0.4035(11) 0.2940(8) 0.5641(15) 0.204(8) Uani 0.58(2) 1 d . U . B 2
F8A F 0.3806(13) 0.3653(8) 0.5153(16) 0.177(7) Uani 0.58(2) 1 d . U . B 2
F9A F 0.2779(12) 0.3624(8) 0.4951(16) 0.210(8) Uani 0.58(2) 1 d . U . B 2
F10A F 0.2981(11) 0.2913(8) 0.5416(16) 0.223(9) Uani 0.58(2) 1 d . U . B 2
F11A F 0.3702(11) 0.3464(9) 0.6261(12) 0.202(8) Uani 0.58(2) 1 d . U . B 2
F12A F 0.3123(13) 0.3103(9) 0.4342(13) 0.216(8) Uani 0.58(2) 1 d . U . B 2

loop_
_atom_site_aniso_label
_atom_site_aniso_U_11
_atom_site_aniso_U_22
_atom_site_aniso_U_33
_atom_site_aniso_U_23
_atom_site_aniso_U_13
_atom_site_aniso_U_12
N1 0.071(6) 0.059(5) 0.086(6) 0.002(4) 0.050(5) 0.005(4)
N2 0.078(9) 0.103(10) 0.087(8) 0.000 0.070(8) 0.000
N3 0.090(11) 0.189(16) 0.064(10) 0.000 0.045(9) 0.000
N4 0.120(10) 0.110(8) 0.120(9) -0.024(7) 0.058(8) 0.025(7)
C1 0.106(10) 0.061(6) 0.112(9) 0.001(6) 0.081(9) 0.006(6)
C2 0.065(7) 0.058(6) 0.085(8) -0.004(5) 0.051(7) 0.002(5)
C3 0.044(6) 0.052(5) 0.054(6) -0.005(4) 0.030(5) -0.002(4)
C4 0.082(8) 0.059(6) 0.069(7) 0.001(5) 0.051(7) 0.008(5)
C5 0.123(10) 0.058(6) 0.105(9) 0.013(5) 0.091(9) 0.011(6)
C6 0.054(6) 0.058(5) 0.063(7) 0.000(4) 0.035(6) 0.001(4)
C7 0.053(9) 0.060(7) 0.058(9) 0.000 0.036(8) 0.000
C8 0.052(6) 0.047(5) 0.049(6) 0.006(4) 0.028(5) -0.008(4)
C9 0.044(8) 0.048(7) 0.057(8) 0.000 0.026(7) 0.000
C10 0.040(8) 0.053(7) 0.037(7) 0.000 0.012(7) 0.000
C11 0.062(7) 0.074(7) 0.071(7) -0.003(5) 0.044(6) -0.009(5)
C12 0.075(9) 0.113(9) 0.091(8) 0.002(6) 0.062(8) -0.005(7)
C13 0.089(10) 0.173(18) 0.081(9) 0.000 0.069(8) 0.000
C14 0.084(10) 0.154(16) 0.076(10) 0.000 0.058(8) 0.000
C15 0.098(8) 0.181(14) 0.091(9) 0.025(8) 0.077(7) 0.004(7)
C16 0.104(9) 0.204(18) 0.095(9) 0.016(8) 0.073(8) 0.011(8)
C17 0.096(11) 0.21(2) 0.094(13) 0.000 0.074(10) 0.000
C18 0.106(11) 0.25(3) 0.084(12) 0.000 0.069(10) 0.000
C19 0.117(13) 0.195(16) 0.139(14) -0.020(9) 0.099(13) -0.024(9)
C20 0.085(9) 0.156(12) 0.088(9) -0.007(8) 0.055(8) -0.008(8)
C21 0.026(8) 0.148(13) 0.043(9) 0.000 0.012(7) 0.000
C22 0.036(9) 0.110(10) 0.053(9) 0.000 0.019(8) 0.000
C23 0.056(7) 0.097(8) 0.037(6) 0.001(5) 0.015(5) -0.007(5)
C24 0.048(7) 0.114(8) 0.052(7) -0.004(5) 0.019(6) 0.001(5)
C25 0.047(10) 0.110(10) 0.055(10) 0.000 0.022(9) 0.000
C26 0.065(8) 0.111(7) 0.071(8) -0.013(6) 0.034(7) 0.003(6)
C27 0.116(12) 0.120(8) 0.098(10) -0.007(7) 0.061(10) 0.003(8)
C28 0.096(11) 0.129(10) 0.099(10) -0.007(7) 0.031(9) 0.028(8)
C29 0.091(10) 0.130(9) 0.113(11) -0.039(8) 0.046(9) 0.010(8)
C30 0.102(10) 0.116(9) 0.099(9) -0.016(7) 0.066(9) 0.002(7)
C31 0.115(9) 0.128(10) 0.139(10) -0.045(8) 0.053(8) 0.028(7)
C32 0.108(8) 0.102(10) 0.118(8) -0.035(7) 0.064(7) 0.029(7)
C33 0.105(8) 0.145(13) 0.108(9) -0.016(8) 0.052(7) 0.025(8)
C34 0.106(8) 0.086(10) 0.108(8) -0.015(7) 0.065(7) 0.023(7)
C35 0.094(6) 0.053(7) 0.097(7) -0.024(6) 0.061(6) 0.007(5)
C36 0.096(7) 0.099(10) 0.113(9) -0.028(7) 0.071(7) 0.001(7)
C37 0.099(7) 0.060(6) 0.092(8) -0.007(5) 0.065(6) 0.004(5)
C046 0.096(8) 0.104(10) 0.110(8) -0.040(7) 0.059(7) 0.006(7)
C48 0.071(16) 0.119(10) 0.121(18) -0.015(10) 0.049(15) -0.006(10)
C47 0.059(12) 0.115(9) 0.087(13) -0.014(8) 0.032(11) -0.001(8)
C46 0.052(16) 0.117(11) 0.078(16) -0.010(10) 0.021(14) 0.009(10)
C45 0.071(17) 0.125(10) 0.088(17) -0.010(9) 0.039(14) 0.009(9)
C44 0.025(10) 0.123(9) 0.056(10) -0.001(8) 0.014(8) 0.011(7)
C43 0.026(9) 0.136(11) 0.067(11) 0.001(9) 0.014(8) 0.002(9)
C42 0.031(12) 0.135(11) 0.054(13) 0.010(10) 0.012(11) 0.009(9)
C41 0.035(11) 0.121(9) 0.071(12) -0.006(8) 0.024(10) -0.010(8)
C49 0.067(19) 0.112(9) 0.111(17) -0.006(10) 0.045(15) -0.005(10)
C1A 0.022(11) 0.115(8) 0.048(11) -0.013(7) 0.007(9) -0.007(7)
C58 0.007(7) 0.116(8) 0.045(8) -0.008(7) -0.001(6) -0.002(7)
C57 0.030(11) 0.114(8) 0.060(12) -0.005(7) 0.019(10) -0.001(7)
C40 0.048(17) 0.119(10) 0.086(16) -0.005(9) 0.032(14) -0.011(9)
C39 0.073(16) 0.120(10) 0.088(15) -0.003(10) 0.044(14) -0.001(9)
C38 0.039(11) 0.111(9) 0.062(12) -0.010(8) 0.019(10) -0.003(8)
C55 0.061(17) 0.115(11) 0.087(15) -0.011(9) 0.041(14) 0.001(10)
C54 0.074(16) 0.126(10) 0.104(16) -0.004(9) 0.058(14) 0.006(9)
C53 0.052(13) 0.124(10) 0.075(13) -0.004(8) 0.037(11) 0.005(8)
C52 0.079(12) 0.130(10) 0.090(12) -0.002(10) 0.054(10) 0.001(11)
C51 0.058(14) 0.126(10) 0.076(14) 0.001(10) 0.038(12) 0.000(10)
C50 0.039(11) 0.113(9) 0.071(12) 0.001(8) 0.026(10) -0.004(8)
C59 0.036(12) 0.109(8) 0.061(12) -0.008(7) 0.022(11) -0.006(7)
C56 0.032(11) 0.113(8) 0.060(11) -0.006(7) 0.019(10) 0.001(7)
C60 0.027(10) 0.112(8) 0.052(10) -0.010(7) 0.014(8) -0.005(7)
P1 0.101(3) 0.095(3) 0.109(3) 0.007(2) 0.043(3) -0.017(2)
F1 0.131(6) 0.073(5) 0.155(6) 0.007(4) 0.091(6) 0.002(4)
F2 0.154(8) 0.149(9) 0.183(10) 0.007(7) 0.085(7) 0.025(6)
F3 0.200(10) 0.124(7) 0.150(8) 0.016(6) 0.061(7) -0.004(6)
F4 0.145(7) 0.207(10) 0.127(7) 0.002(7) 0.076(6) 0.001(6)
F5 0.155(8) 0.133(8) 0.139(7) -0.021(6) 0.029(6) -0.032(6)
F6 0.167(8) 0.104(6) 0.138(7) -0.001(5) 0.045(6) -0.038(6)
P2 0.132(12) 0.265(15) 0.247(15) 0.139(12) -0.003(11) -0.055(11)
F7 0.149(14) 0.26(2) 0.26(2) 0.111(17) 0.015(15) -0.066(13)
F8 0.174(19) 0.253(16) 0.25(2) 0.144(14) 0.036(16) -0.046(13)
F9 0.161(15) 0.29(2) 0.27(2) 0.161(18) 0.030(15) -0.038(14)
F10 0.169(18) 0.278(16) 0.26(2) 0.127(15) 0.024(16) -0.081(13)
F11 0.160(18) 0.25(2) 0.253(15) 0.138(14) 0.013(13) -0.057(16)
F12 0.161(18) 0.29(2) 0.256(15) 0.141(14) 0.018(13) -0.068(15)
P3 0.088(5) 0.272(10) 0.104(5) 0.000 0.062(4) 0.000
F13 0.095(10) 0.44(2) 0.092(8) 0.000 0.048(8) 0.000
F14 0.131(10) 0.171(12) 0.145(9) 0.000 0.112(8) 0.000
F15 0.112(8) 0.286(13) 0.156(9) -0.033(8) 0.067(7) 0.004(7)
F16 0.112(7) 0.297(13) 0.108(7) -0.027(6) 0.045(6) 0.029(7)
P4 0.109(7) 0.48(2) 0.169(9) 0.000 0.092(7) 0.000
F17 0.118(10) 0.45(3) 0.31(2) 0.000 0.149(13) 0.000
F18 0.198(14) 0.45(2) 0.241(15) 0.011(14) 0.105(12) 0.024(13)
F19 0.141(11) 0.258(17) 0.135(11) 0.000 0.109(10) 0.000
F20 0.195(13) 0.55(4) 0.214(12) -0.078(14) 0.090(10) 0.004(13)
P2A 0.164(10) 0.233(12) 0.158(8) 0.069(8) 0.054(8) -0.043(7)
F7A 0.182(12) 0.220(15) 0.169(14) 0.076(11) 0.060(11) -0.037(10)
F8A 0.184(14) 0.190(14) 0.181(15) 0.053(10) 0.112(13) -0.012(10)
F9A 0.168(12) 0.251(16) 0.195(14) 0.061(12) 0.081(11) -0.036(10)
F10A 0.181(14) 0.245(16) 0.192(15) 0.069(11) 0.059(13) -0.067(11)
F11A 0.169(15) 0.255(18) 0.172(9) 0.054(10) 0.080(10) -0.068(12)
F12A 0.215(17) 0.220(17) 0.160(10) 0.071(9) 0.057(10) -0.023(12)

loop_
_atom_type_symbol
_atom_type_description
_atom_type_scat_dispersion_real
_atom_type_scat_dispersion_imag
_atom_type_scat_source
C C 0.0181 0.0091 'International Tables Vol C Tables 4.2.6.8 and 6.1.1.4'
H H 0.0000 0.0000 'International Tables Vol C Tables 4.2.6.8 and 6.1.1.4'
F F 0.0727 0.0534 'International Tables Vol C Tables 4.2.6.8 and 6.1.1.4'
N N 0.0311 0.0180 'International Tables Vol C Tables 4.2.6.8 and 6.1.1.4'
P P 0.2955 0.4335 'International Tables Vol C Tables 4.2.6.8 and 6.1.1.4'

loop_
_geom_angle_atom_site_label_1
_geom_angle_atom_site_label_2
_geom_angle_atom_site_label_3
_geom_angle
_geom_angle_site_symmetry_1
_geom_angle_site_symmetry_3
C1 N1 C5 117.7(9) . .
C1 N1 C37 122.7(10) . .
C5 N1 C37 119.3(10) . .
C12 N2 C12 122.2(14) . 6_565
C12 N2 C13 118.3(8) . .
C12 N2 C13 118.3(8) 6_565 .
C19 N3 C18 118.9(10) 6_565 .
C19 N3 C18 118.9(10) . .
C19 N3 C19 120(2) 6_565 .
C28 N4 C29 120.2(14) . .
C28 N4 C31 119.9(18) . .
C29 N4 C31 119.0(17) . .
N1 C1 H1 118.2 . .
N1 C1 C2 123.6(11) . .
C2 C1 H1 118.2 . .
C1 C2 H2 119.4 . .
C1 C2 C3 121.2(10) . .
C3 C2 H2 119.4 . .
C2 C3 C4 115.6(8) . .
C2 C3 C6 124.1(9) . .
C4 C3 C6 120.0(9) . .
C3 C4 H4 120.6 . .
C5 C4 C3 118.9(10) . .
C5 C4 H4 120.6 . .
N1 C5 C4 122.3(10) . .
N1 C5 H5 118.8 . .
C4 C5 H5 118.8 . .
C7 C6 C3 121.7(9) . .
C7 C6 C8 116.2(9) . .
C8 C6 C3 122.1(9) . .
C6 C7 C6 122.5(12) . 6_565
C6 C7 H7 118.8 6_565 .
C6 C7 H7 118.8 . .
C6 C8 H8 117.8 . .
C9 C8 C6 124.5(9) . .
C9 C8 H8 117.8 . .
C8 C9 C8 116.0(12) 6_565 .
C8 C9 C10 121.7(6) 6_565 .
C8 C9 C10 121.7(6) . .
C11 C10 C9 121.9(7) . .
C11 C10 C9 121.9(7) 6_565 .
C11 C10 C11 116.1(13) . 6_565
C10 C11 H11 119.9 . .
C12 C11 C10 120.2(12) . .
C12 C11 H11 119.9 . .
N2 C12 C11 120.5(13) . .
N2 C12 H12 119.8 . .
C11 C12 H12 119.8 . .
N2 C13 H13A 110.1 . .
N2 C13 H13B 110.1 . .
H13A C13 H13B 108.4 . .
C14 C13 N2 107.9(13) . .
C14 C13 H13A 110.1 . .
C14 C13 H13B 110.1 . .
C15 C14 C13 122.0(13) 6_565 .
C15 C14 C13 122.0(13) . .
C15 C14 C15 115(3) 6_565 .
C14 C15 H15 117.9 . .
C14 C15 C16 124(2) . .
C16 C15 H15 117.9 . .
C15 C16 H16 123.5 . .
C17 C16 C15 113(2) . .
C17 C16 H16 123.5 . .
C16 C17 C16 130(3) . 6_565
C16 C17 C18 114.9(17) 6_565 .
C16 C17 C18 114.9(17) . .
N3 C18 C17 108.1(15) . .
N3 C18 H18A 110.1 . .
N3 C18 H18B 110.1 . .
C17 C18 H18A 110.1 . .
C17 C18 H18B 110.1 . .
H18A C18 H18B 108.4 . .
N3 C19 H19 120.4 . .
N3 C19 C20 119.3(18) . .
C20 C19 H19 120.4 . .
C19 C20 H20 119.7 . .
C19 C20 C21 120.6(17) . .
C21 C20 H20 119.7 . .
C20 C21 C20 117.3(17) . 6_565
C20 C21 C22 121.4(8) . .
C20 C21 C22 121.4(8) 6_565 .
C23 C22 C21 123.0(7) 6_565 .
C23 C22 C21 123.0(7) . .
C23 C22 C23 114.0(14) . 6_565
C22 C23 H23 119.0 . .
C24 C23 C22 122.1(12) . .
C24 C23 H23 119.0 . .
C23 C24 C25 123.5(13) . .
C23 C24 C26 118.9(12) . .
C25 C24 C26 117.6(11) . .
C24 C25 C24 114.7(16) . 6_565
C24 C25 H25 122.6 . .
C24 C25 H25 122.6 6_565 .
C27 C26 C24 122.5(12) . .
C27 C26 C30 115.6(13) . .
C30 C26 C24 121.9(14) . .
C26 C27 H27 119.2 . .
C26 C27 C28 121.6(15) . .
C28 C27 H27 119.2 . .
N4 C28 C27 119.8(18) . .
N4 C28 H28 120.1 . .
C27 C28 H28 120.1 . .
N4 C29 H29 118.8 . .
C30 C29 N4 122.3(17) . .
C30 C29 H29 118.8 . .
C26 C30 H30 120.1 . .
C29 C30 C26 119.9(16) . .
C29 C30 H30 120.1 . .
N4 C31 H31A 110.3 . .
N4 C31 H31B 110.3 . .
N4 C31 C32 107.2(12) . .
H31A C31 H31B 108.5 . .
C32 C31 H31A 110.3 . .
C32 C31 H31B 110.3 . .
C33 C32 C31 124.0(18) . .
C33 C32 C046 116.7(18) . .
C046 C32 C31 119.2(18) . .
C32 C33 H33 118.9 . .
C32 C33 C34 122(2) . .
C34 C33 H33 118.9 . .
C33 C34 H34 119.4 . .
C33 C34 C35 121.3(16) . .
C35 C34 H34 119.4 . .
C34 C35 C36 120.1(14) . .
C34 C35 C37 122.8(12) . .
C36 C35 C37 117.1(13) . .
C35 C36 H36 123.0 . .
C046 C36 C35 114.1(15) . .
C046 C36 H36 123.0 . .
N1 C37 C35 106.8(9) . .
N1 C37 H37A 110.4 . .
N1 C37 H37B 110.4 . .
C35 C37 H37A 110.4 . .
C35 C37 H37B 110.4 . .
H37A C37 H37B 108.6 . .
C32 C046 H046 117.7 . .
C36 C046 C32 124.6(16) . .
C36 C046 H046 117.7 . .
C47 C48 H48 127.0 . .
C49 C48 H48 127.0 . .
C49 C48 C47 106(3) . .
C46 C47 C48 113(2) . .
C1A C47 C48 127(2) . .
C1A C47 C46 120(2) . .
C47 C46 H46 122.7 . .
C45 C46 C47 115(3) . .
C45 C46 H46 122.7 . .
C46 C45 H45 115.6 . .
C46 C45 C44 129(3) . .
C44 C45 H45 115.6 . .
C45 C44 C43 126(2) . .
C58 C44 C45 114(2) . .
C58 C44 C43 120.5(17) . .
C44 C43 H43 118.6 . .
C42 C43 C44 123(2) . .
C42 C43 H43 118.6 . .
C43 C42 H42 123.4 . .
C43 C42 C41 113(2) . .
C41 C42 H42 123.4 . .
C57 C41 C42 127(2) . .
C57 C41 C40 118(2) . .
C40 C41 C42 114(2) . .
C48 C49 H49 113.5 . .
C48 C49 C50 133(3) . .
C50 C49 H49 113.5 . .
C47 C1A C58 121.0(17) . .
C47 C1A C59 118.8(17) . .
C58 C1A C59 120.2(17) . .
C44 C58 C1A 121.4(17) . .
C44 C58 C57 119.4(15) . .
C57 C58 C1A 119.2(16) . .
C41 C57 C58 116.8(16) . .
C41 C57 C56 120.9(17) . .
C56 C57 C58 122.1(18) . .
C41 C40 H40 117.9 . .
C39 C40 C41 124(3) . .
C39 C40 H40 117.9 . .
C40 C39 H39 123.1 . .
C40 C39 C38 114(2) . .
C38 C39 H39 123.1 . .
C55 C38 C39 120(2) . .
C56 C38 C39 124.1(19) . .
C56 C38 C55 116(2) . .
C38 C55 H55 119.1 . .
C54 C55 C38 122(3) . .
C54 C55 H55 119.1 . .
C55 C54 H54 120.4 . .
C55 C54 C53 119(3) . .
C53 C54 H54 120.4 . .
C54 C53 C60 121(2) . .
C52 C53 C54 120(3) . .
C52 C53 C60 119.7(19) . .
C53 C52 H52 121.4 . .
C53 C52 C51 117(3) . .
C51 C52 H52 121.4 . .
C52 C51 H51 116.2 . .
C52 C51 C50 128(3) . .
C50 C51 H51 116.2 . .
C49 C50 C59 113(2) . .
C51 C50 C49 134(3) . .
C51 C50 C59 113(2) . .
C50 C59 C1A 119.6(17) . .
C50 C59 C60 122.6(18) . .
C60 C59 C1A 118(2) . .
C57 C56 C60 117.5(18) . .
C38 C56 C57 117.7(16) . .
C38 C56 C60 124.3(17) . .
C53 C60 C59 120.1(16) . .
C56 C60 C53 117.2(18) . .
C56 C60 C59 122(2) . .
F1 P1 F2 89.6(6) . .
F1 P1 F4 83.2(6) . .
F1 P1 F5 89.9(6) . .
F1 P1 F6 92.0(6) . .
F3 P1 F1 173.5(7) . .
F3 P1 F2 84.1(7) . .
F3 P1 F4 103.1(7) . .
F3 P1 F5 92.0(7) . .
F3 P1 F6 86.6(6) . .
F4 P1 F2 172.8(7) . .
F5 P1 F2 93.6(7) . .
F5 P1 F4 85.4(7) . .
F5 P1 F6 174.4(7) . .
F6 P1 F2 91.6(7) . .
F6 P1 F4 89.7(7) . .
F7 P2 F9 176.8(17) . .
F7 P2 F10 90.2(14) . .
F7 P2 F11 91.4(14) . .
F8 P2 F7 92.8(15) . .
F8 P2 F9 90.5(15) . .
F8 P2 F10 176.8(18) . .
F8 P2 F11 90.0(14) . .
F8 P2 F12 92.6(15) . .
F9 P2 F10 86.6(14) . .
F11 P2 F9 88.6(15) . .
F11 P2 F10 88.6(14) . .
F12 P2 F7 89.1(15) . .
F12 P2 F9 90.8(15) . .
F12 P2 F10 88.8(14) . .
F12 P2 F11 177.4(17) . .
F13 P3 F14 178.4(9) . .
F13 P3 F15 88.7(7) . 6_565
F13 P3 F15 88.7(7) . .
F15 P3 F14 92.4(6) . .
F15 P3 F14 92.4(6) 6_565 .
F15 P3 F15 92.0(10) . 6_565
F16 P3 F13 89.6(6) . .
F16 P3 F13 89.6(6) 6_565 .
F16 P3 F14 89.2(6) . .
F16 P3 F14 89.2(6) 6_565 .
F16 P3 F15 175.4(8) 6_565 .
F16 P3 F15 92.3(7) . .
F16 P3 F15 92.3(7) 6_565 6_565
F16 P3 F15 175.4(8) . 6_565
F16 P3 F16 83.3(11) . 6_565
F17 P4 F18 76.1(10) . 6_565
F17 P4 F18 76.1(11) . .
F17 P4 F20 104.1(13) . .
F17 P4 F20 104.1(13) . 6_565
F18 P4 F18 101.2(18) . 6_565
F19 P4 F17 148.7(16) . .
F19 P4 F18 84.3(9) . 6_565
F19 P4 F18 84.3(9) . .
F19 P4 F20 101.9(11) . 6_565
F19 P4 F20 101.9(11) . .
F20 P4 F18 162.4(13) 6_565 .
F20 P4 F18 162.4(13) . 6_565
F20 P4 F18 95.9(13) . .
F20 P4 F18 95.9(13) 6_565 6_565
F20 P4 F20 67(2) . 6_565
F7A P2A F9A 177.6(15) . .
F7A P2A F12A 88.5(12) . .
F8A P2A F7A 93.1(12) . .
F8A P2A F9A 87.4(12) . .
F8A P2A F10A 176.0(14) . .
F8A P2A F11A 90.0(11) . .
F8A P2A F12A 89.9(12) . .
F10A P2A F7A 89.2(12) . .
F10A P2A F9A 90.1(12) . .
F10A P2A F12A 86.8(12) . .
F11A P2A F7A 91.8(13) . .
F11A P2A F9A 90.5(13) . .
F11A P2A F10A 93.3(12) . .
F11A P2A F12A 179.7(18) . .
F12A P2A F9A 89.2(12) . .

loop_
_geom_bond_atom_site_label_1
_geom_bond_atom_site_label_2
_geom_bond_distance
_geom_bond_site_symmetry_2
N1 C1 1.305(14) .
N1 C5 1.367(14) .
N1 C37 1.478(14) .
N2 C12 1.323(14) 6_565
N2 C12 1.323(14) .
N2 C13 1.60(2) .
N3 C18 1.55(3) .
N3 C19 1.363(19) .
N3 C19 1.363(19) 6_565
N4 C28 1.32(2) .
N4 C29 1.34(2) .
N4 C31 1.450(19) .
C1 H1 0.9500 .
C1 C2 1.358(16) .
C2 H2 0.9500 .
C2 C3 1.375(14) .
C3 C4 1.431(13) .
C3 C6 1.433(13) .
C4 H4 0.9500 .
C4 C5 1.372(16) .
C5 H5 0.9500 .
C6 C7 1.402(12) .
C6 C8 1.413(14) .
C7 C6 1.402(12) 6_565
C7 H7 0.9500 .
C8 H8 0.9500 .
C8 C9 1.377(12) .
C9 C8 1.377(12) 6_565
C9 C10 1.45(2) .
C10 C11 1.413(13) .
C10 C11 1.413(13) 6_565
C11 H11 0.9500 .
C11 C12 1.332(15) .
C12 H12 0.9500 .
C13 H13A 0.9900 .
C13 H13B 0.9900 .
C13 C14 1.46(3) .
C14 C15 1.342(19) 6_565
C14 C15 1.342(19) .
C15 H15 0.9500 .
C15 C16 1.45(2) .
C16 H16 0.9500 .
C16 C17 1.31(2) .
C17 C16 1.31(2) 6_565
C17 C18 1.61(3) .
C18 H18A 0.9900 .
C18 H18B 0.9900 .
C19 H19 0.9500 .
C19 C20 1.396(19) .
C20 H20 0.9500 .
C20 C21 1.400(17) .
C21 C20 1.400(17) 6_565
C21 C22 1.45(2) .
C22 C23 1.402(14) 6_565
C22 C23 1.402(14) .
C23 H23 0.9500 .
C23 C24 1.326(16) .
C24 C25 1.370(15) .
C24 C26 1.528(18) .
C25 C24 1.370(15) 6_565
C25 H25 0.9500 .
C26 C27 1.37(2) .
C26 C30 1.435(18) .
C27 H27 0.9500 .
C27 C28 1.40(2) .
C28 H28 0.9500 .
C29 H29 0.9500 .
C29 C30 1.34(2) .
C30 H30 0.9500 .
C31 H31A 0.9900 .
C31 H31B 0.9900 .
C31 C32 1.60(2) .
C32 C33 1.30(2) .
C32 C046 1.39(2) .
C33 H33 0.9500 .
C33 C34 1.34(2) .
C34 H34 0.9500 .
C34 C35 1.370(19) .
C35 C36 1.398(19) .
C35 C37 1.540(18) .
C36 H36 0.9500 .
C36 C046 1.38(2) .
C37 H37A 0.9900 .
C37 H37B 0.9900 .
C046 H046 0.9500 .
C48 H48 0.9500 .
C48 C47 1.417(17) .
C48 C49 1.389(17) .
C47 C46 1.406(17) .
C47 C1A 1.395(16) .
C46 H46 0.9500 .
C46 C45 1.384(17) .
C45 H45 0.9500 .
C45 C44 1.401(16) .
C44 C43 1.409(16) .
C44 C58 1.387(16) .
C43 H43 0.9500 .
C43 C42 1.386(17) .
C42 H42 0.9500 .
C42 C41 1.405(16) .
C41 C57 1.395(16) .
C41 C40 1.398(17) .
C49 H49 0.9500 .
C49 C50 1.408(17) .
C1A C58 1.415(16) .
C1A C59 1.425(16) .
C58 C57 1.399(16) .
C57 C56 1.396(16) .
C40 H40 0.9500 .
C40 C39 1.389(17) .
C39 H39 0.9500 .
C39 C38 1.427(17) .
C38 C55 1.408(17) .
C38 C56 1.396(16) .
C55 H55 0.9500 .
C55 C54 1.403(17) .
C54 H54 0.9500 .
C54 C53 1.406(17) .
C53 C52 1.380(16) .
C53 C60 1.410(16) .
C52 H52 0.9500 .
C52 C51 1.388(17) .
C51 H51 0.9500 .
C51 C50 1.402(16) .
C50 C59 1.409(17) .
C59 C60 1.411(16) .
C56 C60 1.402(16) .
P1 F1 1.545(9) .
P1 F2 1.657(12) .
P1 F3 1.521(11) .
P1 F4 1.594(12) .
P1 F5 1.549(11) .
P1 F6 1.554(10) .
P2 F7 1.61(2) .
P2 F8 1.60(2) .
P2 F9 1.64(2) .
P2 F10 1.64(2) .
P2 F11 1.63(2) .
P2 F12 1.61(2) .
P3 F13 1.550(16) .
P3 F14 1.612(14) .
P3 F15 1.585(14) .
P3 F15 1.585(14) 6_565
P3 F16 1.505(13) .
P3 F16 1.506(13) 6_565
P4 F17 1.432(18) .
P4 F18 1.75(2) 6_565
P4 F18 1.75(2) .
P4 F19 1.393(14) .
P4 F20 1.62(2) .
P4 F20 1.62(2) 6_565
P2A F7A 1.625(19) .
P2A F8A 1.559(18) .
P2A F9A 1.642(19) .
P2A F10A 1.593(17) .
P2A F11A 1.592(18) .
P2A F12A 1.639(19) .

loop_
_geom_torsion_atom_site_label_1
_geom_torsion_atom_site_label_2
_geom_torsion_atom_site_label_3
_geom_torsion_atom_site_label_4
_geom_torsion
_geom_torsion_site_symmetry_1
_geom_torsion_site_symmetry_4
N1 C1 C2 C3 -8(2) . .
N2 C13 C14 C15 85.1(15) . 6_565
N2 C13 C14 C15 -85.1(15) . .
N3 C19 C20 C21 -13(3) . .
N4 C29 C30 C26 -9(2) . .
N4 C31 C32 C33 -86(2) . .
N4 C31 C32 C046 89.0(17) . .
C1 N1 C5 C4 -2.2(19) . .
C1 N1 C37 C35 -87.0(14) . .
C1 C2 C3 C4 9.2(17) . .
C1 C2 C3 C6 -176.2(11) . .
C2 C3 C4 C5 -7.7(16) . .
C2 C3 C6 C7 173.7(11) . .
C2 C3 C6 C8 -7.9(16) . .
C3 C4 C5 N1 4(2) . .
C3 C6 C7 C6 -176.1(9) . 6_565
C3 C6 C8 C9 179.8(11) . .
C4 C3 C6 C7 -11.9(16) . .
C4 C3 C6 C8 166.5(10) . .
C5 N1 C1 C2 3.6(19) . .
C5 N1 C37 C35 87.3(13) . .
C6 C3 C4 C5 177.4(11) . .
C6 C8 C9 C8 -2(2) . 6_565
C6 C8 C9 C10 -173.3(12) . .
C7 C6 C8 C9 -1.7(16) . .
C8 C6 C7 C6 5(2) . 6_565
C8 C9 C10 C11 -174.3(12) 6_565 .
C8 C9 C10 C11 174.3(12) . 6_565
C8 C9 C10 C11 3(2) 6_565 6_565
C8 C9 C10 C11 -3(2) . .
C9 C10 C11 C12 174.6(13) . .
C10 C11 C12 N2 -2(2) . .
C11 C10 C11 C12 -3(2) 6_565 .
C12 N2 C12 C11 6(3) 6_565 .
C12 N2 C13 C14 -84.1(12) 6_565 .
C12 N2 C13 C14 84.1(12) . .
C13 N2 C12 C11 -161.4(13) . .
C13 C14 C15 C16 171.3(13) . .
C14 C15 C16 C17 1(2) . .
C15 C14 C15 C16 1(3) 6_565 .
C15 C16 C17 C16 -4(3) . 6_565
C15 C16 C17 C18 -179.0(12) . .
C16 C17 C18 N3 87.8(16) . .
C16 C17 C18 N3 -87.8(16) 6_565 .
C18 N3 C19 C20 -178.2(16) . .
C19 N3 C18 C17 -82.1(16) . .
C19 N3 C18 C17 82.1(16) 6_565 .
C19 N3 C19 C20 18(3) 6_565 .
C19 C20 C21 C20 7(3) . 6_565
C19 C20 C21 C22 -173.1(15) . .
C20 C21 C22 C23 2(2) 6_565 6_565
C20 C21 C22 C23 177.8(14) 6_565 .
C20 C21 C22 C23 -177.8(14) . 6_565
C20 C21 C22 C23 -2(2) . .
C21 C22 C23 C24 -176.7(13) . .
C22 C23 C24 C25 2.7(19) . .
C22 C23 C24 C26 -177.4(12) . .
C23 C22 C23 C24 0(2) 6_565 .
C23 C24 C25 C24 -5(2) . 6_565
C23 C24 C26 C27 -6.8(18) . .
C23 C24 C26 C30 170.5(12) . .
C24 C26 C27 C28 172.6(13) . .
C24 C26 C30 C29 -169.2(13) . .
C25 C24 C26 C27 173.1(14) . .
C25 C24 C26 C30 -9.5(19) . .
C26 C24 C25 C24 175.3(9) . 6_565
C26 C27 C28 N4 2(2) . .
C27 C26 C30 C29 8(2) . .
C28 N4 C29 C30 5(3) . .
C28 N4 C31 C32 79(2) . .
C29 N4 C28 C27 -1(2) . .
C29 N4 C31 C32 -91.1(19) . .
C30 C26 C27 C28 -5(2) . .
C31 N4 C28 C27 -171.2(15) . .
C31 N4 C29 C30 174.9(14) . .
C31 C32 C33 C34 162.7(13) . .
C31 C32 C046 C36 -168.6(12) . .
C32 C33 C34 C35 10(2) . .
C33 C32 C046 C36 7(2) . .
C33 C34 C35 C36 -1.0(19) . .
C33 C34 C35 C37 177.0(12) . .
C34 C35 C36 C046 -4.1(16) . .
C34 C35 C37 N1 88.8(13) . .
C35 C36 C046 C32 1.3(19) . .
C36 C35 C37 N1 -93.1(12) . .
C37 N1 C1 C2 178.0(12) . .
C37 N1 C5 C4 -176.8(12) . .
C37 C35 C36 C046 177.7(10) . .
C046 C32 C33 C34 -12(2) . .
C48 C47 C46 C45 -167(3) . .
C48 C47 C1A C58 170(3) . .
C48 C47 C1A C59 -8(5) . .
C48 C49 C50 C51 -167(4) . .
C48 C49 C50 C59 15(5) . .
C47 C48 C49 C50 -21(6) . .
C47 C46 C45 C44 -6(5) . .
C47 C1A C58 C44 -2(3) . .
C47 C1A C58 C57 -178(3) . .
C47 C1A C59 C50 -1(4) . .
C47 C1A C59 C60 180(3) . .
C46 C47 C1A C58 -6(4) . .
C46 C47 C1A C59 177(3) . .
C46 C45 C44 C43 -173(3) . .
C46 C45 C44 C58 0(5) . .
C45 C44 C43 C42 -179(2) . .
C45 C44 C58 C1A 5(3) . .
C45 C44 C58 C57 -179(3) . .
C44 C43 C42 C41 -8(4) . .
C44 C58 C57 C41 4(4) . .
C44 C58 C57 C56 -172(2) . .
C43 C44 C58 C1A 178(2) . .
C43 C44 C58 C57 -6(3) . .
C43 C42 C41 C57 6(4) . .
C43 C42 C41 C40 173(2) . .
C42 C41 C57 C58 -4(4) . .
C42 C41 C57 C56 172(3) . .
C42 C41 C40 C39 179(3) . .
C41 C57 C56 C38 3(4) . .
C41 C57 C56 C60 175(2) . .
C41 C40 C39 C38 10(5) . .
C49 C48 C47 C46 -168(3) . .
C49 C48 C47 C1A 16(5) . .
C49 C50 C59 C1A -2(4) . .
C49 C50 C59 C60 178(3) . .
C1A C47 C46 C45 9(4) . .
C1A C58 C57 C41 -180(2) . .
C1A C58 C57 C56 4(4) . .
C1A C59 C60 C53 179(2) . .
C1A C59 C60 C56 -8(5) . .
C58 C44 C43 C42 8(3) . .
C58 C1A C59 C50 -178(2) . .
C58 C1A C59 C60 2(4) . .
C58 C57 C56 C38 179(3) . .
C58 C57 C56 C60 -9(4) . .
C57 C41 C40 C39 -13(5) . .
C57 C56 C60 C53 -175(3) . .
C57 C56 C60 C59 11(4) . .
C40 C41 C57 C58 -171(3) . .
C40 C41 C57 C56 5(4) . .
C40 C39 C38 C55 179(3) . .
C40 C39 C38 C56 -1(4) . .
C39 C38 C55 C54 176(3) . .
C39 C38 C56 C57 -6(4) . .
C39 C38 C56 C60 -177(3) . .
C38 C55 C54 C53 6(5) . .
C38 C56 C60 C53 -4(4) . .
C38 C56 C60 C59 -178(3) . .
C55 C38 C56 C57 174(3) . .
C55 C38 C56 C60 3(4) . .
C55 C54 C53 C52 171(3) . .
C55 C54 C53 C60 -7(4) . .
C54 C53 C52 C51 -178(3) . .
C54 C53 C60 C59 180(3) . .
C54 C53 C60 C56 6(4) . .
C53 C52 C51 C50 -2(4) . .
C52 C53 C60 C59 2(5) . .
C52 C53 C60 C56 -172(2) . .
C52 C51 C50 C49 -176(3) . .
C52 C51 C50 C59 3(4) . .
C51 C50 C59 C1A 179(3) . .
C51 C50 C59 C60 -1(4) . .
C50 C59 C60 C53 -1(5) . .
C50 C59 C60 C56 173(2) . .
C59 C1A C58 C44 176(2) . .
C59 C1A C58 C57 0(3) . .
C56 C38 C55 C54 -4(5) . .
C60 C53 C52 C51 0(3) . .
